data_7133039
loop_
_publ_author_name
'Moore, Jonathan C.'
'Modell, Louis'
'Glenn, Jacqueline R.'
'Jones, Kieran D.'
'Argent, Stephen P.'
'Lane, J. Robert'
'Canals, Meritxell'
'Lam, Hon Wai'

_publ_section_title
;
 Enantioselective <i>de novo</i> synthesis of 14-hydroxy-6-oxomorphinans.
;
_journal_issue 47
_journal_name_full 'Chemical communications (Cambridge, England)'
_journal_page_first 6007
_journal_page_last 6010
_journal_paper_doi 10.1039/d4cc01788a
_journal_volume 60
_journal_year 2024
_chemical_absolute_configuration ad
_chemical_formula_moiety 'C19 H23 N O3'
_chemical_formula_sum 'C19 H23 N O3'
_chemical_formula_weight 313.38
_space_group_crystal_system monoclinic
_space_group_IT_number 4
_space_group_name_Hall 'P 2yb'
_space_group_name_H-M_alt 'P 1 21 1'
_atom_sites_solution_hydrogens mixed
_atom_sites_solution_primary dual
_atom_sites_solution_secondary difmap
_audit_creation_date 2024-03-12
_audit_creation_method
;
Olex2 1.5
(compiled 2024.02.16 svn.r378c4104 for OlexSys, GUI svn.r6928)
;
_audit_update_record
;
2024-03-19 deposited with the CCDC.	2024-05-10 downloaded from the CCDC.
;
_cell_angle_alpha 90
_cell_angle_beta 92.8890(10)
_cell_angle_gamma 90
_cell_formula_units_Z 4
_cell_length_a 10.16300(10)
_cell_length_b 13.6943(2)
_cell_length_c 11.41840(10)
_cell_measurement_reflns_used 20442
_cell_measurement_temperature 120(2)
_cell_measurement_theta_max 72.3680
_cell_measurement_theta_min 3.8210
_cell_volume 1587.14(3)
_computing_cell_refinement 'CrysAlisPro 1.171.43.63a (Rigaku OD, 2023)'
_computing_data_collection 'CrysAlisPro system (CCD 41.123a (release 20-01-2022))'
_computing_data_reduction 'CrysAlisPro 1.171.43.63a (Rigaku OD, 2023)'
_computing_molecular_graphics 'Olex2 1.5 (Dolomanov et al., 2009)'
_computing_publication_material 'Olex2 1.5 (Dolomanov et al., 2009)'
_computing_structure_refinement 'SHELXL 2018/3 (Sheldrick, 2015)'
_computing_structure_solution 'SHELXT 2018/2 (Sheldrick, 2018)'
_diffrn_ambient_environment N~2~
_diffrn_ambient_temperature 120(2)
_diffrn_crystal_treatment 'flash frozen in gaseous N2'
_diffrn_detector 'CCD area detector'
_diffrn_detector_area_resol_mean 4.2207
_diffrn_detector_type 'Agilent Diffraction Titan S2 detector'
_diffrn_measured_fraction_theta_full 1.000
_diffrn_measured_fraction_theta_max 0.994
_diffrn_measurement_details
;
List of Runs (angles in degrees, time in seconds):

  # Type    Start    End  Width  t~exp~   \w     \q     \k     \f   Frames
#--------------------------------------------------------------------------
  1  \w     -4.00  29.00   1.00    3.00    --   30.00  89.00 159.58   33
  2  \w     -7.00  21.00   1.00    3.00    --   30.00  93.00   9.01   28
  3  \w     -6.00  20.00   1.00    3.00    --   30.00  93.00 112.60   26
  4  \w    -43.00  26.00   1.00    3.00    --  -42.25  57.00 -30.00   69
  5  \w    -73.00  25.00   1.00    3.00    --  -42.25  77.00  90.00   98
  6  \w     53.00 112.00   1.00    3.00    --   42.25  38.00   0.00   59
  7  \w     18.00  49.00   1.00    3.00    --   42.25  38.00   0.00   31
  8  \w     28.00  74.00   1.00    3.00    --   42.25-125.00 -90.00   46
  9  \w     13.00  38.00   1.00    3.00    --   46.00  82.00 -15.86   25
 10  \w     13.00  41.00   1.00    3.00    --   46.00  82.00  68.99   28
 11  \w     14.00  42.00   1.00    3.00    --   46.00  78.00 175.18   28
 12  \w     14.00  39.00   1.00    3.00    --   46.00  80.00 -77.14   25
 13  \w     29.00  54.00   1.00    3.00    --   58.00  70.00   4.17   25
 14  \w     73.00  99.00   1.00    3.00    --   58.00  71.00-135.67   26
 15  \w     90.00 126.00   1.00    3.00    --   58.00  70.00   4.17   36
 16  \w     30.00  56.00   1.00    3.00    --   58.00  69.00 117.98   26
 17  \w     28.00  56.00   1.00    3.00    --   58.00  71.00-135.67   28
 18  \w     35.00  72.00   1.00    3.00    --   62.00  71.00 -95.50   37
 19  \w     34.00 102.00   1.00    3.00    --   62.00  70.00 155.58   68
 20  \w     37.00  67.00   1.00    3.00    --   66.00  70.00  22.68   30
 21  \w     40.00  65.00   1.00    3.00    --   66.00  71.00 -51.01   25
 22  \w    112.00 137.00   1.00    3.00    --   66.00  70.00  22.68   25
 23  \w     41.00  84.00   1.00    3.00    --   70.00  70.00 -72.78   43
 24  \w     40.00  66.00   1.00    3.00    --   70.00  71.00  63.25   26
 25  \w     45.00 114.00   1.00   12.00    --   74.00  70.00 165.01   69
 26  \w     49.00  85.00   1.00   12.00    --   78.00  67.00  89.85   36
 27  \w     48.00  87.00   1.00   12.00    --   78.00  71.00-137.29   39
 28  \w     54.00  91.00   1.00   12.00    --   82.00  64.00   6.14   37
 29  \w     60.00  86.00   1.00   12.00    --   86.00  59.00 133.03   26
 30  \w     57.00  92.00   1.00   12.00    --   86.00  70.00 -42.34   35
 31  \w     31.00  77.00   1.00   12.00    --  101.13 -94.00  90.00   46
 32  \w     81.00 111.00   1.00   12.00    --  101.13-125.00   0.00   30
 33  \w     43.00 113.00   1.00   12.00    --  101.13-125.00  90.00   70
 34  \w    132.00 171.00   1.00   12.00    --  101.13 125.00 -60.00   39
 35  \w    125.00 163.00   1.00   12.00    --  101.13  61.00 120.00   38
 36  \w     76.00 119.00   1.00   12.00    --  101.13  61.00 120.00   43
 37  \w     74.00 136.00   1.00   12.00    --  101.13  61.00   0.00   62
 38  \w     76.00 166.00   1.00   12.00    --  101.13  61.00 150.00   90
 39  \w    114.00 164.00   1.00   12.00    --  101.13  61.00 -60.00   50
 40  \w     76.00 103.00   1.00   12.00    --  101.13  61.00 -60.00   27
 41  \w     33.00  91.00   1.00   12.00    --  101.13 -61.00-120.00   58
 42  \w     75.00 104.00   1.00   12.00    --  101.13  61.00  60.00   29
 43  \w     32.00  87.00   1.00   12.00    --  101.13 -61.00  90.00   55
 44  \w    123.00 170.00   1.00   12.00    --  101.13  61.00-180.00   47
 45  \w    118.00 170.00   1.00   12.00    --  101.13  61.00  60.00   52
 46  \w     74.00 124.00   1.00   12.00    --  101.13  61.00-150.00   50
 47  \w     75.00 112.00   1.00   12.00    --  101.13  61.00-180.00   37
 48  \w     31.00  93.00   1.00   12.00    --  101.13 -61.00 -60.00   62
 49  \w    116.00 163.00   1.00   12.00    --  101.13  61.00  30.00   47
 50  \w     75.00 112.00   1.00   12.00    --  101.13  61.00  30.00   37
 51  \w     36.00 113.00   1.00   12.00    --  101.13-125.00 -90.00   77
 52  \w    124.00 160.00   1.00   12.00    --  101.13  61.00  90.00   36
 53  \w     76.00 105.00   1.00   12.00    --  101.13  61.00  90.00   29
 54  \w     74.00 171.00   1.00   12.00    --  101.13  61.00 -90.00   97
 55  \w    112.00 171.00   1.00   12.00    --  101.13  61.00 -30.00   59
 56  \w    105.00 165.00   1.00   12.00    --  101.13  71.00-132.69   60
 57  \w     79.00 104.00   1.00   12.00    --  101.13  61.00 -30.00   25
 58  \w     80.00 106.00   1.00   12.00    --  101.13 -94.00  90.00   26
 59  \w     71.00  97.00   1.00   12.00    --  101.13  71.00-132.69   26
;
_diffrn_measurement_device '\k-geometry diffractometer'
_diffrn_measurement_device_type 'SuperNova, Titan S2'
_diffrn_measurement_method '\w scans'
_diffrn_measurement_specimen_support 'MiTeGen micromount'
_diffrn_orient_matrix_type 'CrysAlisPro convention (1999,Acta A55,543-557)'
_diffrn_orient_matrix_UB_11 -0.1154148000
_diffrn_orient_matrix_UB_12 0.0678623000
_diffrn_orient_matrix_UB_13 -0.0376574000
_diffrn_orient_matrix_UB_21 -0.0849756000
_diffrn_orient_matrix_UB_22 -0.0472719000
_diffrn_orient_matrix_UB_23 0.0925094000
_diffrn_orient_matrix_UB_31 0.0499850000
_diffrn_orient_matrix_UB_32 0.0762680000
_diffrn_orient_matrix_UB_33 0.0909338000
_diffrn_radiation_monochromator mirror
_diffrn_radiation_probe x-ray
_diffrn_radiation_type 'Cu K\a'
_diffrn_radiation_wavelength 1.54184
_diffrn_reflns_av_R_equivalents 0.0206
_diffrn_reflns_av_unetI/netI 0.0148
_diffrn_reflns_Laue_measured_fraction_full 1.000
_diffrn_reflns_Laue_measured_fraction_max 0.994
_diffrn_reflns_limit_h_max 12
_diffrn_reflns_limit_h_min -12
_diffrn_reflns_limit_k_max 16
_diffrn_reflns_limit_k_min -16
_diffrn_reflns_limit_l_max 14
_diffrn_reflns_limit_l_min -14
_diffrn_reflns_number 27269
_diffrn_reflns_point_group_measured_fraction_full 0.999
_diffrn_reflns_point_group_measured_fraction_max 0.985
_diffrn_reflns_theta_full 67.684
_diffrn_reflns_theta_max 72.331
_diffrn_reflns_theta_min 3.876
_diffrn_source 'microfocus sealed tube'
_diffrn_source_type 'Agilent Diffraction microfocus tube'
_exptl_absorpt_coefficient_mu 0.708
_exptl_absorpt_correction_T_max 1.000
_exptl_absorpt_correction_T_min 0.826
_exptl_absorpt_correction_type gaussian
_exptl_absorpt_process_details
;
CrysAlisPro 1.171.43.63a (Rigaku Oxford Diffraction, 2023)
Numerical absorption correction based on gaussian integration over
a multifaceted crystal model
Empirical absorption correction using spherical harmonics,
implemented in SCALE3 ABSPACK scaling algorithm.
;
_exptl_crystal_colour colourless
_exptl_crystal_colour_primary colourless
_exptl_crystal_density_diffrn 1.312
_exptl_crystal_description block
_exptl_crystal_F_000 672
_exptl_crystal_recrystallization_method 'Re-crystallisation from solvent: EtOAc and pentane'
_exptl_crystal_size_max 0.201
_exptl_crystal_size_mid 0.136
_exptl_crystal_size_min 0.096
_refine_diff_density_max 0.670
_refine_diff_density_min -0.167
_refine_diff_density_rms 0.035
_refine_ls_abs_structure_details
;
 Flack x determined using 2838 quotients [(I+)-(I-)]/[(I+)+(I-)]
 (Parsons, Flack and Wagner, Acta Cryst. B69 (2013) 249-259).
;
_refine_ls_abs_structure_Flack -0.05(3)
_refine_ls_extinction_method none
_refine_ls_goodness_of_fit_ref 1.024
_refine_ls_hydrogen_treatment mixed
_refine_ls_matrix_type full
_refine_ls_number_parameters 455
_refine_ls_number_reflns 6170
_refine_ls_number_restraints 21
_refine_ls_restrained_S_all 1.035
_refine_ls_R_factor_all 0.0326
_refine_ls_R_factor_gt 0.0322
_refine_ls_shift/su_max 0.001
_refine_ls_shift/su_mean 0.000
_refine_ls_structure_factor_coef Fsqd
_refine_ls_weighting_details 'w=1/[\s^2^(Fo^2^)+(0.0502P)^2^+0.4191P] where P=(Fo^2^+2Fc^2^)/3'
_refine_ls_weighting_scheme calc
_refine_ls_wR_factor_gt 0.0859
_refine_ls_wR_factor_ref 0.0863
_reflns_Friedel_coverage 0.897
_reflns_Friedel_fraction_full 0.999
_reflns_Friedel_fraction_max 0.975
_reflns_number_gt 6103
_reflns_number_total 6170
_reflns_threshold_expression 'I > 2\s(I)'
_cod_data_source_file d4cc01788a2.cif
_cod_data_source_block jmhwld
_cod_depositor_comments 'Adding full bibliography for 7133037--7133039.cif.'
_cod_database_code 7133039
_nottingham_internal_coll_name JMHWLD
_nottingham_internal_coll_number 19555
_nottingham_internal_coll_client JM/HWL
_nottingham_internal_coll_type custom
_nottingham_internal_coll_frame_method '\w scans'
_nottingham_internal_coll_frame_time '12.00, 3.00'
_nottingham_internal_coll_frame_width 1.00
_nottingham_internal_coll_user pczspa
_nottingham_internal_coll_date 11/10/2023
_nottingham_internal_coll_location NOTTS
_nottingham_internal_coll_instrument 'GVA, PL13110002'
_nottingham_internal_process_date 17/10/2023
_nottingham_internal_process_user pczspa
_nottingham_internal_solution_date 17/10/2023
_nottingham_internal_solution_user pczspa
_nottingham_internal_refinement_date 12/03/2024
_nottingham_internal_refinement_user pczspa
_nottingham_internal_validation_date 12/03/2024
_nottingham_internal_validation_user pczspa
_nottingham_internal_archive_date 12/03/2024
_shelx_shelxl_version_number 2018/3
_chemical_oxdiff_formula C19H23NO3
_chemical_oxdiff_usercomment 'JMHWLD #19555 GVA-2085 JM/HWL fomblin oil on micromount'
_shelx_space_group_comment
;
The symmetry employed for this shelxl refinement is uniquely defined
by the following loop, which should always be used as a source of
symmetry information in preference to the above space-group names.
They are only intended as comments.
;
_shelx_estimated_absorpt_t_max 0.935
_shelx_estimated_absorpt_t_min 0.871
_olex2_refinement_description
;
1. Fixed Uiso
 At 1.2 times of:
  All C(H,H) groups, H22A of C22A, H7A of C7A, H14A of C14A, H15A of C15A,
  H7B of C7B, H11B of C11B, H11A of C11A, H14B of C14B, H15B of C15B, H22B of
  C22B, H22C of C22C
 At 1.5 times of:
  All O(H) groups, H13B of C23C
2. Restrained distances
 O6B-H6B = O6A-H6A = O13A-H13A
 0.84 with sigma of 0.02
 C5B-H6B
 1.85 with sigma of 0.02
 N1B-C21B \\sim N1B-C21C
 with sigma of 0.02
3. Uiso/Uaniso restraints and constraints
O18B: within 2A with sigma of 0.04 and sigma for terminal atoms of 0.08 within
2A
C17B \\sim O18B: within 2A with sigma of 0.01 and sigma for terminal atoms of
0.02 within 2A
4. Same fragment restrains
{C21A, C22A, C23A} sigma for 1-2: 0.02, 1-3: 0.04
as in
{C21C, C22C, C23C}
{C21A, C22A, C23A} sigma for 1-2: 0.02, 1-3: 0.04
as in
{C21B, C22B, C23B}
5. Others
 Sof(C21C)=Sof(H21C)=Sof(H21D)=Sof(C22C)=Sof(H22C)=Sof(C23C)=Sof(H23C)=
 Sof(H23D)=1-FVAR(1)
 Sof(C21B)=Sof(H21A)=Sof(H21B)=Sof(C22B)=Sof(H22B)=Sof(C23B)=Sof(H23A)=
 Sof(H23B)=FVAR(1)
6.a Ternary CH refined with riding coordinates:
 C7A(H7A), C7B(H7B)
6.b Secondary CH2 refined with riding coordinates:
 C2A(H2AA,H2AB), C3A(H3AA,H3AB), C8A(H8AA,H8AB), C16A(H16C,H16D), C19A(H19C,
 H19D), C20A(H20C,H20D), C21A(H21E,H21F), C2B(H2BA,H2BB), C3B(H3BA,H3BB),
 C8B(H8BA,H8BB), C16B(H16A,H16B), C19B(H19A,H19B), C20B(H20A,H20B), C21B(H21A,
 H21B), C21C(H21C,H21D)
6.c Aromatic/amide H refined with riding coordinates:
 C11A(H11A), C14A(H14A), C15A(H15A), C22A(H22A), C11B(H11B), C14B(H14B),
 C15B(H15B), C22B(H22B), C22C(H22C)
6.d X=CH2 refined with riding coordinates:
 C23A(H23E,H23F), C23B(H23A,H23B), C23C(H23C,H23D)
;
_olex2_exptl_crystal_mounting_method 'in fomblin film on a micromount'
_olex2_submission_special_instructions 'No special instructions were received'
_oxdiff_exptl_absorpt_empirical_details
;
Empirical correction (ABSPACK) includes:
- Absorption correction using spherical harmonics
- Frame scaling
;
_oxdiff_exptl_absorpt_empirical_full_max 1.151
_oxdiff_exptl_absorpt_empirical_full_min 0.854

loop_
_space_group_symop_operation_xyz
'x, y, z'
'-x, y+1/2, -z'

loop_
_atom_site_label
_atom_site_type_symbol
_atom_site_fract_x
_atom_site_fract_y
_atom_site_fract_z
_atom_site_U_iso_or_equiv
_atom_site_adp_type
_atom_site_occupancy
_atom_site_site_symmetry_order
_atom_site_calc_flag
_atom_site_refinement_flags_posn
_atom_site_refinement_flags_adp
_atom_site_refinement_flags_occupancy
_atom_site_disorder_assembly
_atom_site_disorder_group
N1A N 0.74262(17) 0.19556(15) 0.54237(15) 0.0259(4) Uani 1 1 d . . . . .
C2A C 0.6563(2) 0.23895(17) 0.44965(19) 0.0269(5) Uani 1 1 d . . . . .
H2AA H 0.682935 0.307344 0.435736 0.032 Uiso 1 1 calc R U . . .
H2AB H 0.564046 0.239002 0.473681 0.032 Uiso 1 1 calc R U . . .
C3A C 0.66689(19) 0.17950(16) 0.33810(18) 0.0233(4) Uani 1 1 d . . . . .
H3AA H 0.616864 0.212679 0.272958 0.028 Uiso 1 1 calc R U . . .
H3AB H 0.626576 0.114535 0.349036 0.028 Uiso 1 1 calc R U . . .
C4A C 0.81114(19) 0.16611(14) 0.30494(17) 0.0191(4) Uani 1 1 d . . . . .
C5A C 0.89357(19) 0.12452(15) 0.41204(17) 0.0202(4) Uani 1 1 d . . . . .
O6A O 0.84312(15) 0.03172(11) 0.44543(13) 0.0245(3) Uani 1 1 d D . . . .
H6A H 0.778(2) 0.048(2) 0.483(2) 0.037 Uiso 1 1 d D U . . .
C7A C 0.88270(19) 0.19667(16) 0.51348(17) 0.0230(4) Uani 1 1 d . . . . .
H7A H 0.935392 0.169923 0.582532 0.028 Uiso 1 1 calc R U . . .
C8A C 0.9411(2) 0.29699(16) 0.48365(18) 0.0258(4) Uani 1 1 d . . . . .
H8AA H 0.901326 0.347001 0.533551 0.031 Uiso 1 1 calc R U . . .
H8AB H 1.036866 0.295710 0.504256 0.031 Uiso 1 1 calc R U . . .
C9A C 0.92080(19) 0.32825(15) 0.35615(18) 0.0212(4) Uani 1 1 d . . . . .
C10A C 0.86380(19) 0.26618(14) 0.27090(18) 0.0189(4) Uani 1 1 d . . . . .
C11A C 0.84516(19) 0.29946(15) 0.15573(18) 0.0210(4) Uani 1 1 d . . . . .
H11A H 0.805957 0.257354 0.097775 0.025 Uiso 1 1 calc R U . . .
C12A C 0.8828(2) 0.39278(16) 0.12426(19) 0.0234(4) Uani 1 1 d . . . . .
O13A O 0.85905(17) 0.41917(12) 0.00948(14) 0.0321(4) Uani 1 1 d D . . . .
H13A H 0.880(3) 0.4781(18) -0.001(3) 0.048 Uiso 1 1 d D U . . .
C14A C 0.9443(2) 0.45362(15) 0.20787(19) 0.0251(4) Uani 1 1 d . . . . .
H14A H 0.973632 0.516800 0.186764 0.030 Uiso 1 1 calc R U . . .
C15A C 0.9623(2) 0.42070(16) 0.32256(19) 0.0246(4) Uani 1 1 d . . . . .
H15A H 1.004054 0.462297 0.379717 0.030 Uiso 1 1 calc R U . . .
C16A C 0.8164(2) 0.09072(15) 0.20470(18) 0.0215(4) Uani 1 1 d . . . . .
H16C H 0.773826 0.029313 0.228483 0.026 Uiso 1 1 calc R U . . .
H16D H 0.766896 0.116078 0.134251 0.026 Uiso 1 1 calc R U . . .
C17A C 0.9566(2) 0.07002(14) 0.17531(19) 0.0230(4) Uani 1 1 d . . . . .
O18A O 0.99551(16) 0.07895(12) 0.07674(14) 0.0313(4) Uani 1 1 d . . . . .
C19A C 1.0452(2) 0.03686(16) 0.27759(19) 0.0252(4) Uani 1 1 d . . . . .
H19C H 1.137329 0.034215 0.253554 0.030 Uiso 1 1 calc R U . . .
H19D H 1.019328 -0.029714 0.301225 0.030 Uiso 1 1 calc R U . . .
C20A C 1.03623(19) 0.10646(16) 0.38230(18) 0.0220(4) Uani 1 1 d . . . . .
H20C H 1.085129 0.078153 0.451393 0.026 Uiso 1 1 calc R U . . .
H20D H 1.078143 0.169454 0.363664 0.026 Uiso 1 1 calc R U . . .
C21A C 0.7193(2) 0.2342(2) 0.6583(2) 0.0348(5) Uani 1 1 d D . . . .
H21E H 0.623274 0.241078 0.666905 0.042 Uiso 1 1 calc R U . . .
H21F H 0.759527 0.299839 0.666579 0.042 Uiso 1 1 calc R U . . .
C22A C 0.7764(2) 0.1685(2) 0.7533(2) 0.0348(5) Uani 1 1 d D . . . .
H22A H 0.769608 0.099960 0.742086 0.042 Uiso 1 1 calc R U . . .
C23A C 0.8347(3) 0.2004(2) 0.8505(2) 0.0415(6) Uani 1 1 d D . . . .
H23E H 0.842914 0.268610 0.864168 0.050 Uiso 1 1 calc R U . . .
H23F H 0.868950 0.155348 0.907511 0.050 Uiso 1 1 calc R U . . .
N1B N 0.7376(2) 0.80212(16) -0.04409(19) 0.0382(5) Uani 1 1 d D . . . .
C2B C 0.7980(2) 0.86570(18) 0.0466(2) 0.0334(5) Uani 1 1 d . . . . .
H2BA H 0.735738 0.918348 0.065366 0.040 Uiso 1 1 calc R U . . .
H2BB H 0.878313 0.896284 0.017358 0.040 Uiso 1 1 calc R U . . .
C3B C 0.8338(2) 0.80659(17) 0.1567(2) 0.0323(5) Uani 1 1 d . . . . .
H3BA H 0.865214 0.851385 0.220141 0.039 Uiso 1 1 calc R U . . .
H3BB H 0.906552 0.761253 0.140604 0.039 Uiso 1 1 calc R U . . .
C4B C 0.7149(2) 0.74729(16) 0.1981(2) 0.0253(4) Uani 1 1 d . . . . .
C5B C 0.6588(2) 0.68506(17) 0.0926(2) 0.0282(5) Uani 1 1 d D . . . .
O6B O 0.75996(18) 0.62160(12) 0.05262(17) 0.0372(4) Uani 1 1 d D . . . .
H6B H 0.800(3) 0.657(2) 0.005(3) 0.056 Uiso 1 1 d D U . . .
C7B C 0.6161(2) 0.75472(18) -0.0065(2) 0.0311(5) Uani 1 1 d . . . . .
H7B H 0.580256 0.714106 -0.073553 0.037 Uiso 1 1 calc R U . . .
C8B C 0.5055(2) 0.82250(18) 0.02947(19) 0.0297(5) Uani 1 1 d . . . . .
H8BA H 0.502590 0.879817 -0.023431 0.036 Uiso 1 1 calc R U . . .
H8BB H 0.420586 0.787550 0.017568 0.036 Uiso 1 1 calc R U . . .
C9B C 0.5177(2) 0.85860(16) 0.15499(18) 0.0245(4) Uani 1 1 d . . . . .
C10B C 0.61207(19) 0.82061(15) 0.23631(19) 0.0220(4) Uani 1 1 d . . . . .
C11B C 0.6197(2) 0.85782(16) 0.35044(19) 0.0233(4) Uani 1 1 d . . . . .
H11B H 0.684063 0.832690 0.405710 0.028 Uiso 1 1 calc R U . . .
C12B C 0.5350(2) 0.93086(16) 0.38441(18) 0.0236(4) Uani 1 1 d . . . . .
O13B O 0.55235(16) 0.96516(13) 0.49666(13) 0.0297(3) Uani 1 1 d . . . . .
C14B C 0.4400(2) 0.96771(17) 0.30429(19) 0.0264(4) Uani 1 1 d . . . . .
H14B H 0.380897 1.017184 0.327037 0.032 Uiso 1 1 calc R U . . .
C15B C 0.4325(2) 0.93135(17) 0.19094(19) 0.0268(4) Uani 1 1 d . . . . .
H15B H 0.367679 0.956629 0.136233 0.032 Uiso 1 1 calc R U . . .
C16B C 0.7637(2) 0.67774(16) 0.2972(2) 0.0286(5) Uani 1 1 d . . . . .
H16A H 0.840675 0.640773 0.271176 0.034 Uiso 1 1 calc R U . . .
H16B H 0.793153 0.716905 0.366538 0.034 Uiso 1 1 calc R U . . .
C17B C 0.6597(2) 0.60673(16) 0.3322(2) 0.0284(5) Uani 1 1 d . U . . .
O18B O 0.63617(18) 0.59390(14) 0.43506(15) 0.0376(4) Uani 1 1 d . U . A 1
C19B C 0.5908(2) 0.55185(18) 0.2332(2) 0.0336(5) Uani 1 1 d . . . . .
H19A H 0.512379 0.518758 0.262558 0.040 Uiso 1 1 calc R U . . .
H19B H 0.650689 0.500955 0.204949 0.040 Uiso 1 1 calc R U . . .
C20B C 0.5475(2) 0.61900(17) 0.1302(2) 0.0290(5) Uani 1 1 d . . . . .
H20A H 0.516274 0.578361 0.062650 0.035 Uiso 1 1 calc R U . . .
H20B H 0.472890 0.659972 0.153317 0.035 Uiso 1 1 calc R U . . .
C21B C 0.7429(8) 0.8404(6) -0.1538(6) 0.0317(16) Uani 0.530(9) 1 d D . P B 1
H21A H 0.828251 0.874098 -0.161102 0.038 Uiso 0.530(9) 1 calc R U P B 1
H21B H 0.671753 0.889240 -0.166438 0.038 Uiso 0.530(9) 1 calc R U P B 1
C22B C 0.7281(5) 0.7636(4) -0.2439(4) 0.0293(15) Uani 0.530(9) 1 d D . P B 1
H22B H 0.768409 0.702334 -0.226552 0.035 Uiso 0.530(9) 1 calc R U P B 1
C23B C 0.6643(4) 0.7726(4) -0.3457(5) 0.0326(15) Uani 0.530(9) 1 d D . P B 1
H23A H 0.622585 0.832574 -0.366615 0.039 Uiso 0.530(9) 1 calc R U P B 1
H23B H 0.659774 0.719057 -0.398685 0.039 Uiso 0.530(9) 1 calc R U P B 1
C21C C 0.7006(8) 0.8653(7) -0.1589(7) 0.0289(17) Uani 0.470(9) 1 d D . P B 2
H21C H 0.623064 0.905944 -0.142506 0.035 Uiso 0.470(9) 1 calc R U P B 2
H21D H 0.774680 0.910384 -0.171398 0.035 Uiso 0.470(9) 1 calc R U P B 2
C22C C 0.6698(5) 0.8112(4) -0.2730(5) 0.0300(16) Uani 0.470(9) 1 d D . P B 2
H22C H 0.636968 0.848432 -0.338333 0.036 Uiso 0.470(9) 1 calc R U P B 2
C23C C 0.6850(5) 0.7181(5) -0.2882(5) 0.0328(17) Uani 0.470(9) 1 d D . P B 2
H23C H 0.717691 0.678443 -0.225003 0.039 Uiso 0.470(9) 1 calc R U P B 2
H23D H 0.663518 0.689632 -0.362590 0.039 Uiso 0.470(9) 1 calc R U P B 2
H13B H 0.482(3) 1.007(3) 0.516(3) 0.049 Uiso 1 1 d . U . . .

loop_
_atom_site_aniso_label
_atom_site_aniso_U_11
_atom_site_aniso_U_22
_atom_site_aniso_U_33
_atom_site_aniso_U_23
_atom_site_aniso_U_13
_atom_site_aniso_U_12
N1A 0.0227(8) 0.0342(10) 0.0211(8) 0.0035(7) 0.0049(6) 0.0083(8)
C2A 0.0209(10) 0.0333(12) 0.0270(11) 0.0029(9) 0.0039(8) 0.0085(8)
C3A 0.0178(9) 0.0265(10) 0.0254(10) 0.0038(8) -0.0001(7) -0.0006(8)
C4A 0.0178(9) 0.0185(9) 0.0210(9) 0.0017(8) 0.0005(7) 0.0007(7)
C5A 0.0191(9) 0.0206(10) 0.0209(9) 0.0039(8) 0.0025(7) 0.0020(8)
O6A 0.0221(7) 0.0232(8) 0.0287(8) 0.0071(6) 0.0055(6) 0.0012(6)
C7A 0.0207(10) 0.0283(11) 0.0202(9) 0.0016(8) 0.0015(7) 0.0052(8)
C8A 0.0289(10) 0.0268(10) 0.0213(10) -0.0040(8) -0.0012(8) 0.0011(9)
C9A 0.0193(9) 0.0213(10) 0.0230(10) -0.0017(8) 0.0004(7) 0.0028(8)
C10A 0.0160(8) 0.0166(9) 0.0243(10) 0.0002(7) 0.0030(7) 0.0029(7)
C11A 0.0209(9) 0.0189(9) 0.0230(10) -0.0025(8) -0.0001(7) 0.0002(7)
C12A 0.0248(10) 0.0205(10) 0.0251(10) 0.0027(8) 0.0024(8) 0.0019(8)
O13A 0.0457(10) 0.0223(8) 0.0277(8) 0.0070(6) -0.0022(7) -0.0049(7)
C14A 0.0252(10) 0.0159(9) 0.0343(11) -0.0003(8) 0.0038(8) -0.0007(8)
C15A 0.0234(10) 0.0203(10) 0.0301(11) -0.0058(8) 0.0007(8) 0.0003(8)
C16A 0.0223(10) 0.0171(9) 0.0250(10) 0.0005(8) 0.0006(8) -0.0014(7)
C17A 0.0274(10) 0.0145(9) 0.0273(10) -0.0034(8) 0.0044(8) -0.0001(7)
O18A 0.0353(8) 0.0315(9) 0.0280(8) -0.0003(6) 0.0098(6) 0.0061(7)
C19A 0.0217(10) 0.0234(10) 0.0308(11) -0.0010(9) 0.0049(8) 0.0040(8)
C20A 0.0177(9) 0.0237(10) 0.0246(10) 0.0004(8) 0.0026(7) 0.0020(8)
C21A 0.0320(12) 0.0476(15) 0.0254(11) -0.0007(10) 0.0080(9) 0.0135(10)
C22A 0.0338(12) 0.0438(14) 0.0277(11) 0.0029(10) 0.0103(9) 0.0050(10)
C23A 0.0370(13) 0.0543(17) 0.0333(13) 0.0014(12) 0.0043(10) 0.0072(12)
N1B 0.0443(12) 0.0339(11) 0.0386(11) -0.0130(9) 0.0237(9) -0.0187(9)
C2B 0.0344(12) 0.0274(11) 0.0397(13) -0.0069(10) 0.0157(10) -0.0117(9)
C3B 0.0225(10) 0.0267(11) 0.0486(14) -0.0106(10) 0.0107(9) -0.0071(9)
C4B 0.0202(10) 0.0228(10) 0.0333(11) -0.0062(9) 0.0062(8) -0.0036(8)
C5B 0.0278(11) 0.0250(11) 0.0330(11) -0.0090(9) 0.0134(9) -0.0053(9)
O6B 0.0387(9) 0.0257(8) 0.0493(10) -0.0113(7) 0.0246(8) -0.0053(7)
C7B 0.0352(12) 0.0310(12) 0.0282(11) -0.0097(9) 0.0122(9) -0.0117(10)
C8B 0.0329(11) 0.0345(12) 0.0218(11) -0.0029(9) 0.0029(8) -0.0054(10)
C9B 0.0236(10) 0.0271(11) 0.0232(10) -0.0023(8) 0.0045(8) -0.0052(8)
C10B 0.0186(9) 0.0206(10) 0.0271(10) -0.0028(8) 0.0045(7) -0.0037(8)
C11B 0.0211(9) 0.0224(10) 0.0264(10) -0.0008(8) 0.0008(8) -0.0020(8)
C12B 0.0250(10) 0.0237(10) 0.0224(10) -0.0021(8) 0.0038(8) -0.0027(8)
O13B 0.0367(8) 0.0301(8) 0.0223(7) -0.0050(6) 0.0015(6) 0.0046(7)
C14B 0.0230(10) 0.0262(10) 0.0305(11) -0.0021(9) 0.0064(8) 0.0031(8)
C15B 0.0231(10) 0.0301(11) 0.0271(11) 0.0004(9) 0.0006(8) 0.0000(9)
C16B 0.0235(10) 0.0234(11) 0.0392(12) -0.0066(9) 0.0033(9) 0.0008(9)
C17B 0.0277(11) 0.0209(10) 0.0371(12) -0.0024(9) 0.0046(9) 0.0009(9)
O18B 0.0442(10) 0.0363(9) 0.0323(9) 0.0011(7) 0.0025(7) -0.0091(8)
C19B 0.0357(12) 0.0282(12) 0.0378(12) -0.0063(10) 0.0100(10) -0.0109(10)
C20B 0.0304(11) 0.0285(11) 0.0288(11) -0.0083(9) 0.0091(9) -0.0096(9)
C21B 0.022(3) 0.041(4) 0.034(3) -0.003(3) 0.013(3) -0.003(3)
C22B 0.033(3) 0.035(3) 0.021(2) 0.003(2) 0.011(2) 0.007(3)
C23B 0.034(2) 0.034(3) 0.030(3) 0.006(2) -0.0007(19) 0.0030(19)
C21C 0.024(4) 0.034(4) 0.029(3) -0.005(3) 0.015(3) -0.003(3)
C22C 0.028(3) 0.033(3) 0.029(3) 0.005(3) 0.001(2) 0.002(2)
C23C 0.026(3) 0.045(4) 0.027(3) -0.009(3) 0.003(2) -0.001(2)

loop_
_atom_type_symbol
_atom_type_description
_atom_type_scat_dispersion_real
_atom_type_scat_dispersion_imag
_atom_type_scat_source
C C 0.0181 0.0091 'International Tables Vol C Tables 4.2.6.8 and 6.1.1.4'
H H 0.0000 0.0000 'International Tables Vol C Tables 4.2.6.8 and 6.1.1.4'
N N 0.0311 0.0180 'International Tables Vol C Tables 4.2.6.8 and 6.1.1.4'
O O 0.0492 0.0322 'International Tables Vol C Tables 4.2.6.8 and 6.1.1.4'

loop_
_exptl_crystal_face_index_h
_exptl_crystal_face_index_k
_exptl_crystal_face_index_l
_exptl_crystal_face_perp_dist
3 7 2 0.0748
-2 0 7 0.0796
-4 -7 1 0.0824
0 -3 -7 0.0602
2 1 -7 0.0565
3 2 6 0.0523
1 -9 0 0.0955
-4 1 -6 0.0406
-4 5 -4 0.0518
-1 0 0 0.0327
1 0 0 0.0638

loop_
_geom_angle_atom_site_label_1
_geom_angle_atom_site_label_2
_geom_angle_atom_site_label_3
_geom_angle
_geom_angle_site_symmetry_1
_geom_angle_site_symmetry_3
_geom_angle_publ_flag
C2A N1A C7A 112.51(16) . . ?
C21A N1A C2A 112.95(17) . . ?
C21A N1A C7A 113.71(18) . . ?
N1A C2A H2AA 109.9 . . ?
N1A C2A H2AB 109.9 . . ?
N1A C2A C3A 108.83(17) . . ?
H2AA C2A H2AB 108.3 . . ?
C3A C2A H2AA 109.9 . . ?
C3A C2A H2AB 109.9 . . ?
C2A C3A H3AA 109.2 . . ?
C2A C3A H3AB 109.2 . . ?
C2A C3A C4A 112.18(16) . . ?
H3AA C3A H3AB 107.9 . . ?
C4A C3A H3AA 109.2 . . ?
C4A C3A H3AB 109.2 . . ?
C3A C4A C5A 109.35(15) . . ?
C3A C4A C16A 109.28(16) . . ?
C10A C4A C3A 107.75(16) . . ?
C10A C4A C5A 110.29(16) . . ?
C10A C4A C16A 112.66(16) . . ?
C16A C4A C5A 107.49(15) . . ?
O6A C5A C4A 110.43(16) . . ?
O6A C5A C7A 109.36(16) . . ?
O6A C5A C20A 105.84(16) . . ?
C7A C5A C4A 107.58(16) . . ?
C20A C5A C4A 111.38(15) . . ?
C20A C5A C7A 112.25(16) . . ?
C5A O6A H6A 102(2) . . ?
N1A C7A C5A 105.62(16) . . ?
N1A C7A H7A 107.7 . . ?
N1A C7A C8A 116.39(18) . . ?
C5A C7A H7A 107.7 . . ?
C5A C7A C8A 111.40(16) . . ?
C8A C7A H7A 107.7 . . ?
C7A C8A H8AA 108.5 . . ?
C7A C8A H8AB 108.5 . . ?
H8AA C8A H8AB 107.5 . . ?
C9A C8A C7A 115.28(17) . . ?
C9A C8A H8AA 108.5 . . ?
C9A C8A H8AB 108.5 . . ?
C10A C9A C8A 121.83(19) . . ?
C15A C9A C8A 119.36(18) . . ?
C15A C9A C10A 118.80(18) . . ?
C9A C10A C4A 120.45(17) . . ?
C11A C10A C4A 119.99(18) . . ?
C11A C10A C9A 119.34(18) . . ?
C10A C11A H11A 119.4 . . ?
C12A C11A C10A 121.27(19) . . ?
C12A C11A H11A 119.4 . . ?
C11A C12A C14A 119.62(19) . . ?
O13A C12A C11A 116.99(19) . . ?
O13A C12A C14A 123.37(19) . . ?
C12A O13A H13A 111(2) . . ?
C12A C14A H14A 120.5 . . ?
C15A C14A C12A 119.1(2) . . ?
C15A C14A H14A 120.5 . . ?
C9A C15A H15A 119.1 . . ?
C14A C15A C9A 121.80(19) . . ?
C14A C15A H15A 119.1 . . ?
C4A C16A H16C 109.4 . . ?
C4A C16A H16D 109.4 . . ?
H16C C16A H16D 108.0 . . ?
C17A C16A C4A 111.05(16) . . ?
C17A C16A H16C 109.4 . . ?
C17A C16A H16D 109.4 . . ?
C16A C17A C19A 114.72(18) . . ?
O18A C17A C16A 122.8(2) . . ?
O18A C17A C19A 122.5(2) . . ?
C17A C19A H19C 109.4 . . ?
C17A C19A H19D 109.4 . . ?
C17A C19A C20A 111.09(17) . . ?
H19C C19A H19D 108.0 . . ?
C20A C19A H19C 109.4 . . ?
C20A C19A H19D 109.4 . . ?
C5A C20A C19A 111.59(16) . . ?
C5A C20A H20C 109.3 . . ?
C5A C20A H20D 109.3 . . ?
C19A C20A H20C 109.3 . . ?
C19A C20A H20D 109.3 . . ?
H20C C20A H20D 108.0 . . ?
N1A C21A H21E 109.4 . . ?
N1A C21A H21F 109.4 . . ?
N1A C21A C22A 111.4(2) . . ?
H21E C21A H21F 108.0 . . ?
C22A C21A H21E 109.4 . . ?
C22A C21A H21F 109.4 . . ?
C21A C22A H22A 118.1 . . ?
C23A C22A C21A 123.8(3) . . ?
C23A C22A H22A 118.1 . . ?
C22A C23A H23E 120.0 . . ?
C22A C23A H23F 120.0 . . ?
H23E C23A H23F 120.0 . . ?
C2B N1B C7B 112.49(18) . . ?
C2B N1B C21C 109.3(3) . . ?
C7B N1B C21C 108.0(3) . . ?
C21B N1B C2B 112.8(4) . . ?
C21B N1B C7B 120.6(4) . . ?
N1B C2B H2BA 109.7 . . ?
N1B C2B H2BB 109.7 . . ?
N1B C2B C3B 110.0(2) . . ?
H2BA C2B H2BB 108.2 . . ?
C3B C2B H2BA 109.7 . . ?
C3B C2B H2BB 109.7 . . ?
C2B C3B H3BA 109.2 . . ?
C2B C3B H3BB 109.2 . . ?
C2B C3B C4B 111.90(19) . . ?
H3BA C3B H3BB 107.9 . . ?
C4B C3B H3BA 109.2 . . ?
C4B C3B H3BB 109.2 . . ?
C3B C4B C5B 108.12(18) . . ?
C10B C4B C3B 107.32(17) . . ?
C10B C4B C5B 110.56(17) . . ?
C10B C4B C16B 113.30(18) . . ?
C16B C4B C3B 108.71(18) . . ?
C16B C4B C5B 108.70(18) . . ?
O6B C5B C4B 109.67(18) . . ?
O6B C5B C7B 108.87(18) . . ?
O6B C5B C20B 106.43(18) . . ?
C7B C5B C4B 108.07(18) . . ?
C7B C5B C20B 113.02(19) . . ?
C20B C5B C4B 110.74(17) . . ?
C5B O6B H6B 103.4(19) . . ?
N1B C7B C5B 106.2(2) . . ?
N1B C7B H7B 107.4 . . ?
N1B C7B C8B 116.6(2) . . ?
C5B C7B H7B 107.4 . . ?
C5B C7B C8B 111.45(18) . . ?
C8B C7B H7B 107.4 . . ?
C7B C8B H8BA 108.5 . . ?
C7B C8B H8BB 108.5 . . ?
H8BA C8B H8BB 107.5 . . ?
C9B C8B C7B 115.19(19) . . ?
C9B C8B H8BA 108.5 . . ?
C9B C8B H8BB 108.5 . . ?
C10B C9B C8B 121.8(2) . . ?
C15B C9B C8B 119.3(2) . . ?
C15B C9B C10B 118.97(19) . . ?
C9B C10B C4B 120.64(19) . . ?
C11B C10B C4B 119.93(19) . . ?
C11B C10B C9B 119.12(19) . . ?
C10B C11B H11B 119.4 . . ?
C12B C11B C10B 121.14(19) . . ?
C12B C11B H11B 119.4 . . ?
C11B C12B C14B 119.84(19) . . ?
O13B C12B C11B 117.18(19) . . ?
O13B C12B C14B 123.0(2) . . ?
C12B O13B H13B 111.4(19) . . ?
C12B C14B H14B 120.4 . . ?
C15B C14B C12B 119.2(2) . . ?
C15B C14B H14B 120.4 . . ?
C9B C15B H15B 119.1 . . ?
C14B C15B C9B 121.7(2) . . ?
C14B C15B H15B 119.1 . . ?
C4B C16B H16A 109.0 . . ?
C4B C16B H16B 109.0 . . ?
H16A C16B H16B 107.8 . . ?
C17B C16B C4B 112.95(18) . . ?
C17B C16B H16A 109.0 . . ?
C17B C16B H16B 109.0 . . ?
O18B C17B C16B 121.5(2) . . ?
O18B C17B C19B 123.0(2) . . ?
C19B C17B C16B 115.49(19) . . ?
C17B C19B H19A 109.1 . . ?
C17B C19B H19B 109.1 . . ?
C17B C19B C20B 112.40(19) . . ?
H19A C19B H19B 107.9 . . ?
C20B C19B H19A 109.1 . . ?
C20B C19B H19B 109.1 . . ?
C5B C20B C19B 112.39(19) . . ?
C5B C20B H20A 109.1 . . ?
C5B C20B H20B 109.1 . . ?
C19B C20B H20A 109.1 . . ?
C19B C20B H20B 109.1 . . ?
H20A C20B H20B 107.9 . . ?
N1B C21B H21A 109.4 . . ?
N1B C21B H21B 109.4 . . ?
N1B C21B C22B 111.1(6) . . ?
H21A C21B H21B 108.0 . . ?
C22B C21B H21A 109.4 . . ?
C22B C21B H21B 109.4 . . ?
C21B C22B H22B 117.2 . . ?
C23B C22B C21B 125.6(6) . . ?
C23B C22B H22B 117.2 . . ?
C22B C23B H23A 120.0 . . ?
C22B C23B H23B 120.0 . . ?
H23A C23B H23B 120.0 . . ?
N1B C21C H21C 107.8 . . ?
N1B C21C H21D 107.8 . . ?
H21C C21C H21D 107.1 . . ?
C22C C21C N1B 118.0(6) . . ?
C22C C21C H21C 107.8 . . ?
C22C C21C H21D 107.8 . . ?
C21C C22C H22C 117.5 . . ?
C23C C22C C21C 125.0(7) . . ?
C23C C22C H22C 117.5 . . ?
C22C C23C H23C 120.0 . . ?
C22C C23C H23D 120.0 . . ?
H23C C23C H23D 120.0 . . ?

loop_
_geom_bond_atom_site_label_1
_geom_bond_atom_site_label_2
_geom_bond_distance
_geom_bond_site_symmetry_2
_geom_bond_publ_flag
N1A C2A 1.466(3) . ?
N1A C7A 1.477(3) . ?
N1A C21A 1.456(3) . ?
C2A H2AA 0.9900 . ?
C2A H2AB 0.9900 . ?
C2A C3A 1.520(3) . ?
C3A H3AA 0.9900 . ?
C3A H3AB 0.9900 . ?
C3A C4A 1.543(3) . ?
C4A C5A 1.555(2) . ?
C4A C10A 1.529(3) . ?
C4A C16A 1.544(3) . ?
C5A O6A 1.429(2) . ?
C5A C7A 1.531(3) . ?
C5A C20A 1.526(3) . ?
O6A H6A 0.83(2) . ?
C7A H7A 1.0000 . ?
C7A C8A 1.541(3) . ?
C8A H8AA 0.9900 . ?
C8A H8AB 0.9900 . ?
C8A C9A 1.522(3) . ?
C9A C10A 1.396(3) . ?
C9A C15A 1.394(3) . ?
C10A C11A 1.396(3) . ?
C11A H11A 0.9500 . ?
C11A C12A 1.387(3) . ?
C12A O13A 1.369(3) . ?
C12A C14A 1.392(3) . ?
O13A H13A 0.85(2) . ?
C14A H14A 0.9500 . ?
C14A C15A 1.388(3) . ?
C15A H15A 0.9500 . ?
C16A H16C 0.9900 . ?
C16A H16D 0.9900 . ?
C16A C17A 1.507(3) . ?
C17A O18A 1.218(3) . ?
C17A C19A 1.508(3) . ?
C19A H19C 0.9900 . ?
C19A H19D 0.9900 . ?
C19A C20A 1.535(3) . ?
C20A H20C 0.9900 . ?
C20A H20D 0.9900 . ?
C21A H21E 0.9900 . ?
C21A H21F 0.9900 . ?
C21A C22A 1.503(3) . ?
C22A H22A 0.9500 . ?
C22A C23A 1.307(4) . ?
C23A H23E 0.9500 . ?
C23A H23F 0.9500 . ?
N1B C2B 1.464(3) . ?
N1B C7B 1.478(3) . ?
N1B C21B 1.361(8) . ?
N1B C21C 1.600(9) . ?
C2B H2BA 0.9900 . ?
C2B H2BB 0.9900 . ?
C2B C3B 1.524(4) . ?
C3B H3BA 0.9900 . ?
C3B H3BB 0.9900 . ?
C3B C4B 1.549(3) . ?
C4B C5B 1.559(3) . ?
C4B C10B 1.528(3) . ?
C4B C16B 1.542(3) . ?
C5B O6B 1.438(3) . ?
C5B C7B 1.527(4) . ?
C5B C20B 1.527(3) . ?
O6B H6B 0.85(2) . ?
C7B H7B 1.0000 . ?
C7B C8B 1.530(3) . ?
C8B H8BA 0.9900 . ?
C8B H8BB 0.9900 . ?
C8B C9B 1.515(3) . ?
C9B C10B 1.401(3) . ?
C9B C15B 1.395(3) . ?
C10B C11B 1.398(3) . ?
C11B H11B 0.9500 . ?
C11B C12B 1.388(3) . ?
C12B O13B 1.368(3) . ?
C12B C14B 1.391(3) . ?
O13B H13B 0.96(4) . ?
C14B H14B 0.9500 . ?
C14B C15B 1.385(3) . ?
C15B H15B 0.9500 . ?
C16B H16A 0.9900 . ?
C16B H16B 0.9900 . ?
C16B C17B 1.505(3) . ?
C17B O18B 1.222(3) . ?
C17B C19B 1.501(3) . ?
C19B H19A 0.9900 . ?
C19B H19B 0.9900 . ?
C19B C20B 1.540(3) . ?
C20B H20A 0.9900 . ?
C20B H20B 0.9900 . ?
C21B H21A 0.9900 . ?
C21B H21B 0.9900 . ?
C21B C22B 1.474(9) . ?
C22B H22B 0.9500 . ?
C22B C23B 1.308(8) . ?
C23B H23A 0.9500 . ?
C23B H23B 0.9500 . ?
C21C H21C 0.9900 . ?
C21C H21D 0.9900 . ?
C21C C22C 1.517(9) . ?
C22C H22C 0.9500 . ?
C22C C23C 1.297(9) . ?
C23C H23C 0.9500 . ?
C23C H23D 0.9500 . ?

loop_
_geom_hbond_atom_site_label_D
_geom_hbond_atom_site_label_H
_geom_hbond_atom_site_label_A
_geom_hbond_distance_DH
_geom_hbond_distance_HA
_geom_hbond_distance_DA
_geom_hbond_angle_DHA
_geom_hbond_site_symmetry_A
_geom_hbond_publ_flag
O6A H6A N1A 0.83(2) 2.17(3) 2.723(2) 124(3) . yes
O13A H13A O18A 0.85(2) 2.09(3) 2.844(2) 149(3) 2_755 yes
O6B H6B N1B 0.85(2) 2.15(3) 2.712(3) 123(2) . yes
O13B H13B O18B 0.96(4) 1.79(4) 2.745(2) 173(3) 2_656 yes

loop_
_geom_torsion_atom_site_label_1
_geom_torsion_atom_site_label_2
_geom_torsion_atom_site_label_3
_geom_torsion_atom_site_label_4
_geom_torsion
_geom_torsion_site_symmetry_1
_geom_torsion_site_symmetry_2
_geom_torsion_site_symmetry_3
_geom_torsion_site_symmetry_4
_geom_torsion_publ_flag
N1A C2A C3A C4A -52.5(2) . . . . ?
N1A C7A C8A C9A -85.8(2) . . . . ?
N1A C21A C22A C23A 141.2(2) . . . . ?
C2A N1A C7A C5A -68.6(2) . . . . ?
C2A N1A C7A C8A 55.6(2) . . . . ?
C2A N1A C21A C22A 162.3(2) . . . . ?
C2A C3A C4A C5A 52.7(2) . . . . ?
C2A C3A C4A C10A -67.2(2) . . . . ?
C2A C3A C4A C16A 170.08(17) . . . . ?
C3A C4A C5A O6A 60.7(2) . . . . ?
C3A C4A C5A C7A -58.6(2) . . . . ?
C3A C4A C5A C20A 177.95(17) . . . . ?
C3A C4A C10A C9A 87.8(2) . . . . ?
C3A C4A C10A C11A -86.8(2) . . . . ?
C3A C4A C16A C17A -175.96(16) . . . . ?
C4A C5A C7A N1A 64.93(19) . . . . ?
C4A C5A C7A C8A -62.3(2) . . . . ?
C4A C5A C20A C19A -57.2(2) . . . . ?
C4A C10A C11A C12A 174.99(18) . . . . ?
C4A C16A C17A O18A -124.9(2) . . . . ?
C4A C16A C17A C19A 55.4(2) . . . . ?
C5A C4A C10A C9A -31.5(2) . . . . ?
C5A C4A C10A C11A 153.87(17) . . . . ?
C5A C4A C16A C17A -57.4(2) . . . . ?
C5A C7A C8A C9A 35.3(2) . . . . ?
O6A C5A C7A N1A -55.0(2) . . . . ?
O6A C5A C7A C8A 177.71(15) . . . . ?
O6A C5A C20A C19A 62.8(2) . . . . ?
C7A N1A C2A C3A 61.7(2) . . . . ?
C7A N1A C21A C22A -67.9(3) . . . . ?
C7A C5A C20A C19A -177.94(17) . . . . ?
C7A C8A C9A C10A -5.5(3) . . . . ?
C7A C8A C9A C15A 175.68(18) . . . . ?
C8A C9A C10A C4A 4.1(3) . . . . ?
C8A C9A C10A C11A 178.71(18) . . . . ?
C8A C9A C15A C14A -178.92(19) . . . . ?
C9A C10A C11A C12A 0.3(3) . . . . ?
C10A C4A C5A O6A 178.96(15) . . . . ?
C10A C4A C5A C7A 59.67(19) . . . . ?
C10A C4A C5A C20A -63.7(2) . . . . ?
C10A C4A C16A C17A 64.3(2) . . . . ?
C10A C9A C15A C14A 2.3(3) . . . . ?
C10A C11A C12A O13A -179.25(18) . . . . ?
C10A C11A C12A C14A 2.2(3) . . . . ?
C11A C12A C14A C15A -2.4(3) . . . . ?
C12A C14A C15A C9A 0.2(3) . . . . ?
O13A C12A C14A C15A 179.10(19) . . . . ?
C15A C9A C10A C4A -177.14(18) . . . . ?
C15A C9A C10A C11A -2.5(3) . . . . ?
C16A C4A C5A O6A -57.87(19) . . . . ?
C16A C4A C5A C7A -177.16(15) . . . . ?
C16A C4A C5A C20A 59.4(2) . . . . ?
C16A C4A C10A C9A -151.63(17) . . . . ?
C16A C4A C10A C11A 33.8(2) . . . . ?
C16A C17A C19A C20A -50.9(2) . . . . ?
C17A C19A C20A C5A 51.0(2) . . . . ?
O18A C17A C19A C20A 129.3(2) . . . . ?
C20A C5A C7A N1A -172.19(16) . . . . ?
C20A C5A C7A C8A 60.6(2) . . . . ?
C21A N1A C2A C3A -167.91(19) . . . . ?
C21A N1A C7A C5A 161.36(18) . . . . ?
C21A N1A C7A C8A -74.5(2) . . . . ?
N1B C2B C3B C4B -52.7(3) . . . . ?
N1B C7B C8B C9B -83.7(3) . . . . ?
N1B C21B C22B C23B 142.7(6) . . . . ?
N1B C21C C22C C23C -7.9(9) . . . . ?
C2B N1B C7B C5B -66.6(2) . . . . ?
C2B N1B C7B C8B 58.3(3) . . . . ?
C2B N1B C21B C22B 159.0(4) . . . . ?
C2B N1B C21C C22C 164.5(5) . . . . ?
C2B C3B C4B C5B 53.4(2) . . . . ?
C2B C3B C4B C10B -65.8(2) . . . . ?
C2B C3B C4B C16B 171.27(18) . . . . ?
C3B C4B C5B O6B 58.6(2) . . . . ?
C3B C4B C5B C7B -59.9(2) . . . . ?
C3B C4B C5B C20B 175.80(19) . . . . ?
C3B C4B C10B C9B 87.9(2) . . . . ?
C3B C4B C10B C11B -85.6(2) . . . . ?
C3B C4B C16B C17B -171.93(18) . . . . ?
C4B C5B C7B N1B 65.4(2) . . . . ?
C4B C5B C7B C8B -62.6(2) . . . . ?
C4B C5B C20B C19B -56.4(2) . . . . ?
C4B C10B C11B C12B 174.17(19) . . . . ?
C4B C16B C17B O18B -131.3(2) . . . . ?
C4B C16B C17B C19B 50.2(3) . . . . ?
C5B C4B C10B C9B -29.8(3) . . . . ?
C5B C4B C10B C11B 156.66(19) . . . . ?
C5B C4B C16B C17B -54.5(2) . . . . ?
C5B C7B C8B C9B 38.4(3) . . . . ?
O6B C5B C7B N1B -53.7(2) . . . . ?
O6B C5B C7B C8B 178.38(17) . . . . ?
O6B C5B C20B C19B 62.7(2) . . . . ?
C7B N1B C2B C3B 59.9(3) . . . . ?
C7B N1B C21B C22B -64.1(6) . . . . ?
C7B N1B C21C C22C -72.7(6) . . . . ?
C7B C5B C20B C19B -177.87(18) . . . . ?
C7B C8B C9B C10B -9.4(3) . . . . ?
C7B C8B C9B C15B 170.9(2) . . . . ?
C8B C9B C10B C4B 5.5(3) . . . . ?
C8B C9B C10B C11B 179.13(19) . . . . ?
C8B C9B C15B C14B -179.4(2) . . . . ?
C9B C10B C11B C12B 0.5(3) . . . . ?
C10B C4B C5B O6B 175.85(17) . . . . ?
C10B C4B C5B C7B 57.3(2) . . . . ?
C10B C4B C5B C20B -67.0(2) . . . . ?
C10B C4B C16B C17B 68.9(2) . . . . ?
C10B C9B C15B C14B 0.8(3) . . . . ?
C10B C11B C12B O13B -177.90(19) . . . . ?
C10B C11B C12B C14B 0.4(3) . . . . ?
C11B C12B C14B C15B -0.7(3) . . . . ?
C12B C14B C15B C9B 0.1(3) . . . . ?
O13B C12B C14B C15B 177.5(2) . . . . ?
C15B C9B C10B C4B -174.71(19) . . . . ?
C15B C9B C10B C11B -1.1(3) . . . . ?
C16B C4B C5B O6B -59.2(2) . . . . ?
C16B C4B C5B C7B -177.75(17) . . . . ?
C16B C4B C5B C20B 58.0(2) . . . . ?
C16B C4B C10B C9B -152.11(19) . . . . ?
C16B C4B C10B C11B 34.4(3) . . . . ?
C16B C17B C19B C20B -46.4(3) . . . . ?
C17B C19B C20B C5B 49.6(3) . . . . ?
O18B C17B C19B C20B 135.2(2) . . . . ?
C20B C5B C7B N1B -171.70(17) . . . . ?
C20B C5B C7B C8B 60.4(2) . . . . ?
C21B N1B C2B C3B -159.7(4) . . . . ?
C21B N1B C7B C5B 156.5(4) . . . . ?
C21B N1B C7B C8B -78.7(5) . . . . ?
C21C N1B C2B C3B 179.9(4) . . . . ?
C21C N1B C7B C5B 172.7(3) . . . . ?
C21C N1B C7B C8B -62.5(4) . . . . ?

loop_
_exptl_oxdiff_crystal_face_indexfrac_h
_exptl_oxdiff_crystal_face_indexfrac_k
_exptl_oxdiff_crystal_face_indexfrac_l
_exptl_oxdiff_crystal_face_x
_exptl_oxdiff_crystal_face_y
_exptl_oxdiff_crystal_face_z
3.2820 7.2200 2.0678 0.0333 -0.4289 0.9027
-1.9590 -0.3495 7.1741 -0.0678 0.8467 0.5278
-3.9091 -7.1445 0.6264 -0.0573 0.7279 -0.6833
0.0581 -3.1506 -6.9245 0.0402 -0.4966 -0.8671
2.1312 0.7112 -7.1019 0.0697 -0.8717 -0.4850
3.4526 1.6674 5.9581 -0.5097 0.1790 0.8415
1.3040 -8.6991 -0.4789 -0.7228 0.2561 -0.6418
-3.7805 0.5193 -5.8380 0.6914 -0.2434 -0.6802
-3.6398 5.1028 -4.2742 0.9273 -0.3273 -0.1814
-0.9991 0.0001 -0.0002 0.1153 0.0849 -0.0499
0.9991 -0.0001 0.0002 -0.1153 -0.0849 0.0499
